data_7116353
loop_
_publ_author_name
'Zhiyong Guo'
'Xuezhi Song'
'Huaping Lei'
'Hailong Wang'
'Shengqun Su'
'Hui Xu'
'Guodong Qian'
'Hongjie Zhang'
'Banglin Chen'

_publ_section_title
;
 A ketone functionalized luminescent terbium metal-organic framework for
 sensing of small molecules
;
_journal_name_full Chem.Commun.
_journal_page_first 376
_journal_paper_doi 10.1039/C4CC06729K
_journal_volume 51
_journal_year 2015
_chemical_formula_moiety 'C33 H23.50 N O10.75 Tb'
_chemical_formula_sum 'C33 H23.5 N O10.75 Tb'
_chemical_formula_weight 764.95
_chemical_melting_point ?
_chemical_name_systematic Tb-BCB
_space_group_IT_number 43
_symmetry_cell_setting orthorhombic
_symmetry_space_group_name_Hall 'F 2 -2d'
_symmetry_space_group_name_H-M 'F d d 2'
_atom_sites_solution_hydrogens geom
_atom_sites_solution_primary direct
_atom_sites_solution_secondary difmap
_audit_creation_method SHELXL-97
_cell_angle_alpha 90.000(5)
_cell_angle_beta 90.000(5)
_cell_angle_gamma 90.000(5)
_cell_formula_units_Z 16
_cell_length_a 8.487(5)
_cell_length_b 34.829(5)
_cell_length_c 52.441(5)
_cell_measurement_reflns_used 7310
_cell_measurement_temperature 200(2)
_cell_measurement_theta_max 26.02
_cell_measurement_theta_min 1.40
_cell_volume 15501(10)
_computing_cell_refinement 'Bruker SMART'
_computing_data_collection 'Bruker SMART'
_computing_data_reduction 'Bruker SAINT'
_computing_molecular_graphics SHELXP-97
_computing_publication_material SHELXTL
_computing_structure_refinement 'SHELXL-97 (Sheldrick, 1997)'
_computing_structure_solution 'SHELXS-97 (Sheldrick, 1990)'
_diffrn_ambient_temperature 200(2)
_diffrn_detector_area_resol_mean 9.00cm
_diffrn_measured_fraction_theta_full 0.999
_diffrn_measured_fraction_theta_max 0.999
_diffrn_measurement_device_type 'CCD area detector'
_diffrn_measurement_method 'phi and omega scans'
_diffrn_radiation_monochromator graphite
_diffrn_radiation_source 'fine-focus sealed tube'
_diffrn_radiation_type MoK\a
_diffrn_radiation_wavelength 0.71069
_diffrn_reflns_av_R_equivalents 0.0888
_diffrn_reflns_av_sigmaI/netI 0.1137
_diffrn_reflns_limit_h_max 10
_diffrn_reflns_limit_h_min -10
_diffrn_reflns_limit_k_max 42
_diffrn_reflns_limit_k_min -37
_diffrn_reflns_limit_l_max 64
_diffrn_reflns_limit_l_min -58
_diffrn_reflns_number 20751
_diffrn_reflns_theta_full 26.02
_diffrn_reflns_theta_max 26.02
_diffrn_reflns_theta_min 1.40
_diffrn_standards_decay_% none
_diffrn_standards_interval_count none
_diffrn_standards_interval_time none
_diffrn_standards_number none
_exptl_absorpt_coefficient_mu 1.875
_exptl_absorpt_correction_T_max 0.8413
_exptl_absorpt_correction_T_min 0.7821
_exptl_absorpt_correction_type empirical
_exptl_absorpt_process_details SADABS
_exptl_crystal_colour colourless
_exptl_crystal_density_diffrn 1.311
_exptl_crystal_density_meas none
_exptl_crystal_density_method 'not measured'
_exptl_crystal_description pillar
_exptl_crystal_F_000 6072
_exptl_crystal_preparation 'Luminescent, Sorption'
_exptl_crystal_recrystallization_method Solvotherm
_exptl_crystal_size_max 0.37
_exptl_crystal_size_mid 0.11
_exptl_crystal_size_min 0.09
_refine_diff_density_max 1.116
_refine_diff_density_min -0.960
_refine_diff_density_rms 0.280
_refine_ls_abs_structure_details 'Flack H D (1983), Acta Cryst. A39, 876-881'
_refine_ls_abs_structure_Flack 0.04(3)
_refine_ls_extinction_coef 0.00023(2)
_refine_ls_extinction_expression Fc^*^=kFc[1+0.001xFc^2^\l^3^/sin(2\q)]^-1/4^
_refine_ls_extinction_method SHELXL
_refine_ls_goodness_of_fit_ref 1.028
_refine_ls_hydrogen_treatment constr
_refine_ls_matrix_type full
_refine_ls_number_parameters 417
_refine_ls_number_reflns 7310
_refine_ls_number_restraints 25
_refine_ls_restrained_S_all 1.027
_refine_ls_R_factor_all 0.1071
_refine_ls_R_factor_gt 0.0591
_refine_ls_shift/su_max 0.013
_refine_ls_shift/su_mean 0.000
_refine_ls_structure_factor_coef Fsqd
_refine_ls_weighting_details 'calc w=1/[\s^2^(Fo^2^)+(0.0848P)^2^+0.0000P] where P=(Fo^2^+2Fc^2^)/3'
_refine_ls_weighting_scheme calc
_refine_ls_wR_factor_gt 0.1413
_refine_ls_wR_factor_ref 0.1688
_reflns_number_gt 4782
_reflns_number_total 7310
_reflns_threshold_expression >2sigma(I)
_cod_data_source_file c4cc06729k2.cif
_cod_data_source_block f
_cod_depositor_comments
;
The following automatic conversions were performed:

'_chemical_melting_point' value 'not measured' was changed to '?' -
the value is undefined or not given.

Automatic conversion script
Id: cif_fix_values 2827 2014-09-09 07:05:25Z andrius 
;
_cod_original_sg_symbol_H-M Fdd2
_cod_original_formula_sum 'C33 H23.50 N O10.75 Tb'
_cod_database_code 7116353

loop_
_symmetry_equiv_pos_as_xyz
'x, y, z'
'-x, -y, z'
'-x+1/4, y+1/4, z+1/4'
'x+1/4, -y+1/4, z+1/4'
'x, y+1/2, z+1/2'
'-x, -y+1/2, z+1/2'
'-x+1/4, y+3/4, z+3/4'
'x+1/4, -y+3/4, z+3/4'
'x+1/2, y, z+1/2'
'-x+1/2, -y, z+1/2'
'-x+3/4, y+1/4, z+3/4'
'x+3/4, -y+1/4, z+3/4'
'x+1/2, y+1/2, z'
'-x+1/2, -y+1/2, z'
'-x+3/4, y+3/4, z+1/4'
'x+3/4, -y+3/4, z+1/4'

loop_
_atom_site_label
_atom_site_type_symbol
_atom_site_fract_x
_atom_site_fract_y
_atom_site_fract_z
_atom_site_U_iso_or_equiv
_atom_site_adp_type
_atom_site_occupancy
_atom_site_symmetry_multiplicity
_atom_site_calc_flag
_atom_site_refinement_flags
Tb1 Tb 0.2500 0.2500 0.381316(11) 0.0258(3) Uani 1 2 d S
Tb2 Tb -0.2500 0.2500 0.355653(12) 0.0264(3) Uani 1 2 d S
O1 O 0.3065(11) 0.1649(3) 0.21505(17) 0.049(3) Uani 1 1 d .
O2 O 0.1896(14) 0.2121(3) 0.3445(2) 0.036(3) Uani 1 1 d .
O3 O -0.0577(14) 0.2204(3) 0.3336(2) 0.045(3) Uani 1 1 d .
O4 O -0.1897(11) 0.2988(3) 0.22253(19) 0.045(2) Uani 1 1 d .
O5 O -0.3153(12) 0.4583(3) 0.1463(2) 0.040(3) Uani 1 1 d .
O6 O -0.0513(14) 0.4580(3) 0.1382(2) 0.038(3) Uani 1 1 d .
O7 O 0.0644(17) 0.2411(3) 0.1153(3) 0.077(4) Uani 1 1 d .
O8 O 0.3798(10) 0.0576(3) 0.08850(19) 0.038(2) Uani 1 1 d .
O9 O 0.2329(11) 0.03338(19) 0.1193(3) 0.0313(17) Uani 1 1 d U
O10 O 0.1438(11) 0.2819(3) 0.41943(18) 0.045(2) Uani 1 1 d .
N1 N -0.0230(19) 0.2995(6) 0.4502(3) 0.095(4) Uani 1 1 d .
C1 C 0.1132(14) 0.2101(4) 0.2036(2) 0.030(3) Uani 1 1 d .
C2 C 0.0305(15) 0.2427(4) 0.2104(3) 0.036(3) Uani 1 1 d .
H2 H 0.0232 0.2494 0.2275 0.100 Uiso 1 1 calc .
C3 C -0.0443(14) 0.2665(4) 0.1916(3) 0.036(3) Uani 1 1 d .
C4 C -0.0343(15) 0.2568(4) 0.1664(3) 0.037(3) Uani 1 1 d .
H4 H -0.0840 0.2719 0.1541 0.100 Uiso 1 1 calc .
C5 C 0.0518(16) 0.2240(4) 0.1590(3) 0.038(3) Uani 1 1 d .
C6 C 0.1239(15) 0.2013(4) 0.1778(3) 0.034(3) Uani 1 1 d .
H6 H 0.1805 0.1797 0.1729 0.100 Uiso 1 1 calc .
C7 C 0.2042(16) 0.1868(4) 0.2212(3) 0.039(3) Uani 1 1 d .
C8 C 0.1720(15) 0.1921(4) 0.2496(3) 0.034(3) Uani 1 1 d .
C9 C 0.2972(15) 0.1934(4) 0.2662(3) 0.039(3) Uani 1 1 d .
H9 H 0.3994 0.1903 0.2601 0.100 Uiso 1 1 calc .
C10 C 0.2697(14) 0.1996(4) 0.2928(3) 0.032(3) Uani 1 1 d .
H10 H 0.3533 0.2012 0.3042 0.100 Uiso 1 1 calc .
C11 C 0.1148(14) 0.2032(3) 0.3012(3) 0.031(3) Uani 1 1 d .
C12 C -0.0146(14) 0.1993(4) 0.2847(2) 0.032(3) Uani 1 1 d .
H12 H -0.1170 0.1996 0.2911 0.100 Uiso 1 1 calc .
C13 C 0.0130(14) 0.1948(4) 0.2588(3) 0.041(3) Uani 1 1 d .
H13 H -0.0710 0.1937 0.2475 0.100 Uiso 1 1 calc .
C14 C 0.0857(16) 0.2118(4) 0.3293(3) 0.034(3) Uani 1 1 d .
C15 C -0.1305(14) 0.3003(4) 0.2007(3) 0.032(3) Uani 1 1 d .
C16 C -0.1478(12) 0.3354(3) 0.1852(2) 0.028(3) Uani 1 1 d .
C17 C -0.2681(13) 0.3607(4) 0.1909(3) 0.040(3) Uani 1 1 d .
H17 H -0.3411 0.3545 0.2034 0.100 Uiso 1 1 calc .
C18 C -0.2799(13) 0.3946(4) 0.1782(3) 0.042(4) Uani 1 1 d .
H18 H -0.3634 0.4111 0.1817 0.100 Uiso 1 1 calc .
C19 C -0.1684(13) 0.4047(4) 0.1602(2) 0.031(3) Uani 1 1 d .
C20 C -0.0470(13) 0.3802(3) 0.1552(2) 0.029(3) Uani 1 1 d .
H20 H 0.0294 0.3868 0.1432 0.100 Uiso 1 1 calc .
C21 C -0.0380(15) 0.3463(4) 0.1675(3) 0.039(3) Uani 1 1 d .
H21 H 0.0452 0.3298 0.1638 0.100 Uiso 1 1 calc .
C22 C -0.1804(16) 0.4432(4) 0.1469(2) 0.029(3) Uani 1 1 d .
C23 C 0.0742(18) 0.2158(4) 0.1308(3) 0.045(4) Uani 1 1 d .
C24 C 0.1173(16) 0.1753(4) 0.1232(3) 0.043(4) Uani 1 1 d .
C25 C 0.2202(18) 0.1701(4) 0.1039(3) 0.049(4) Uani 1 1 d .
H25 H 0.2592 0.1911 0.0950 0.100 Uiso 1 1 calc .
C26 C 0.2680(19) 0.1331(5) 0.0974(3) 0.058(4) Uani 1 1 d .
H26 H 0.3414 0.1298 0.0844 0.100 Uiso 1 1 calc .
C27 C 0.2081(14) 0.1006(4) 0.1099(2) 0.032(3) Uani 1 1 d .
C28 C 0.0973(15) 0.1076(4) 0.1286(3) 0.044(4) Uani 1 1 d .
H28 H 0.0515 0.0871 0.1372 0.100 Uiso 1 1 calc .
C29 C 0.0550(17) 0.1436(5) 0.1345(3) 0.047(4) Uani 1 1 d .
H29 H -0.0211 0.1471 0.1471 0.100 Uiso 1 1 calc .
C30 C 0.2738(13) 0.0611(4) 0.1054(3) 0.034(3) Uani 1 1 d .
C31 C 0.010(2) 0.2850(8) 0.4281(4) 0.095(4) Uani 1 1 d .
H31 H -0.0730 0.2764 0.4181 0.100 Uiso 1 1 calc .
C32 C -0.179(3) 0.3050(8) 0.4603(4) 0.095(4) Uani 1 1 d .
H32A H -0.1723 0.3148 0.4773 0.100 Uiso 1 1 calc .
H32B H -0.2338 0.2808 0.4604 0.100 Uiso 1 1 calc .
H32C H -0.2356 0.3229 0.4497 0.100 Uiso 1 1 calc .
C33 C 0.096(2) 0.3102(7) 0.4674(4) 0.095(4) Uani 1 1 d .
H33A H 0.0483 0.3187 0.4831 0.100 Uiso 1 1 calc .
H33B H 0.1571 0.3307 0.4603 0.100 Uiso 1 1 calc .
H33C H 0.1625 0.2885 0.4708 0.100 Uiso 1 1 calc .
O1W O 0.235(4) -0.2985(11) 0.1127(7) 0.049(11) Uani 0.25 1 d PU
O2W O 0.293(5) -0.3286(15) 0.0776(8) 0.063(12) Uani 0.25 1 d PU
O3W O 0.224(7) -0.314(2) 0.0902(14) 0.10(2) Uani 0.25 1 d PU

loop_
_atom_site_aniso_label
_atom_site_aniso_U_11
_atom_site_aniso_U_22
_atom_site_aniso_U_33
_atom_site_aniso_U_23
_atom_site_aniso_U_13
_atom_site_aniso_U_12
Tb1 0.0178(7) 0.0298(7) 0.0297(7) 0.000 0.000 -0.0027(5)
Tb2 0.0176(7) 0.0298(8) 0.0319(8) 0.000 0.000 -0.0012(5)
O1 0.045(5) 0.066(7) 0.034(5) -0.002(5) 0.005(4) 0.028(5)
O2 0.018(5) 0.054(8) 0.038(6) -0.008(5) -0.020(5) 0.003(5)
O3 0.027(5) 0.053(7) 0.056(7) -0.012(6) 0.008(6) -0.008(5)
O4 0.047(6) 0.037(6) 0.051(6) 0.014(5) 0.014(5) 0.016(5)
O5 0.014(5) 0.044(7) 0.061(8) 0.017(6) 0.003(5) 0.010(5)
O6 0.029(6) 0.038(7) 0.048(7) 0.020(5) -0.003(5) 0.004(5)
O7 0.144(10) 0.047(9) 0.040(8) 0.006(6) 0.007(8) 0.022(7)
O8 0.028(5) 0.036(6) 0.050(6) 0.011(5) 0.010(4) 0.012(4)
O9 0.031(2) 0.0316(19) 0.0315(19) 0.0001(10) 0.0006(10) 0.0004(10)
O10 0.042(6) 0.047(6) 0.045(6) -0.005(5) 0.007(5) 0.015(5)
N1 0.067(7) 0.146(11) 0.073(7) -0.014(7) 0.035(5) -0.006(6)
C1 0.029(7) 0.031(7) 0.030(7) 0.004(6) 0.000(5) -0.001(5)
C2 0.035(7) 0.030(7) 0.042(8) 0.004(6) 0.007(6) -0.007(5)
C3 0.021(6) 0.033(7) 0.053(9) 0.011(7) 0.005(6) 0.001(5)
C4 0.035(7) 0.035(8) 0.041(8) -0.002(6) -0.003(6) -0.004(5)
C5 0.045(8) 0.026(7) 0.045(8) 0.005(6) -0.009(7) -0.006(6)
C6 0.036(7) 0.029(7) 0.038(8) 0.004(6) -0.002(6) 0.002(6)
C7 0.041(8) 0.033(8) 0.044(9) -0.001(7) 0.006(6) 0.001(6)
C8 0.036(7) 0.023(7) 0.043(8) -0.004(6) 0.000(6) 0.011(6)
C9 0.028(7) 0.047(9) 0.042(8) 0.000(7) 0.001(6) 0.010(6)
C10 0.026(7) 0.031(7) 0.039(7) 0.000(6) 0.005(6) 0.000(5)
C11 0.021(6) 0.018(6) 0.053(9) 0.013(6) -0.001(6) -0.004(5)
C12 0.020(6) 0.037(7) 0.037(7) -0.004(6) -0.003(6) 0.004(6)
C13 0.022(6) 0.041(8) 0.060(9) 0.011(7) 0.000(7) 0.002(6)
C14 0.041(8) 0.023(7) 0.037(8) -0.006(6) 0.010(7) -0.007(6)
C15 0.029(7) 0.027(7) 0.040(8) 0.006(6) -0.003(6) 0.007(5)
C16 0.018(6) 0.029(7) 0.039(7) -0.011(6) 0.005(5) 0.007(5)
C17 0.020(7) 0.046(8) 0.054(8) -0.003(7) -0.003(6) 0.002(6)
C18 0.017(7) 0.042(8) 0.066(10) 0.009(7) 0.006(6) 0.008(5)
C19 0.018(6) 0.041(8) 0.035(7) 0.000(6) -0.007(5) 0.001(5)
C20 0.027(6) 0.031(7) 0.027(7) 0.011(6) 0.007(5) 0.006(5)
C21 0.038(8) 0.036(8) 0.044(8) 0.010(6) 0.002(6) 0.015(6)
C22 0.030(7) 0.031(8) 0.026(7) 0.006(6) -0.003(6) -0.008(6)
C23 0.056(9) 0.038(8) 0.040(8) 0.005(7) 0.003(7) -0.004(7)
C24 0.046(8) 0.040(8) 0.042(9) 0.009(7) -0.004(7) -0.002(6)
C25 0.065(10) 0.039(8) 0.042(9) 0.012(7) 0.012(8) 0.003(7)
C26 0.080(12) 0.036(9) 0.057(10) 0.011(7) 0.014(9) 0.018(8)
C27 0.035(7) 0.035(7) 0.026(7) 0.006(5) -0.004(5) 0.003(5)
C28 0.031(7) 0.042(8) 0.060(10) -0.005(7) 0.005(7) -0.002(6)
C29 0.041(8) 0.052(10) 0.046(9) 0.004(8) 0.008(7) 0.000(7)
C30 0.018(6) 0.038(7) 0.047(8) -0.003(6) -0.011(6) 0.001(5)
C31 0.067(7) 0.146(11) 0.073(7) -0.014(7) 0.035(5) -0.006(6)
C32 0.067(7) 0.146(11) 0.073(7) -0.014(7) 0.035(5) -0.006(6)
C33 0.067(7) 0.146(11) 0.073(7) -0.014(7) 0.035(5) -0.006(6)
O1W 0.023(14) 0.067(17) 0.06(2) 0.016(15) 0.021(14) 0.018(15)
O2W 0.045(17) 0.10(2) 0.045(18) -0.008(16) -0.030(15) 0.022(16)
O3W 0.09(2) 0.10(3) 0.12(3) 0.016(18) -0.021(18) -0.003(18)

loop_
_atom_type_symbol
_atom_type_description
_atom_type_scat_dispersion_real
_atom_type_scat_dispersion_imag
_atom_type_scat_source
C C 0.0033 0.0016 'International Tables Vol C Tables 4.2.6.8 and 6.1.1.4'
H H 0.0000 0.0000 'International Tables Vol C Tables 4.2.6.8 and 6.1.1.4'
N N 0.0061 0.0033 'International Tables Vol C Tables 4.2.6.8 and 6.1.1.4'
O O 0.0106 0.0060 'International Tables Vol C Tables 4.2.6.8 and 6.1.1.4'
Tb Tb -0.1723 4.1537 'International Tables Vol C Tables 4.2.6.8 and 6.1.1.4'

loop_
_geom_angle_atom_site_label_1
_geom_angle_atom_site_label_2
_geom_angle_atom_site_label_3
_geom_angle
_geom_angle_site_symmetry_1
_geom_angle_site_symmetry_3
O5 Tb1 O5 139.7(6) 16 15_445
O5 Tb1 O9 110.6(3) 16 3
O5 Tb1 O9 80.3(4) 15_445 3
O5 Tb1 O9 80.3(4) 16 4
O5 Tb1 O9 110.6(3) 15_445 4
O9 Tb1 O9 149.2(7) 3 4
O5 Tb1 O2 141.0(4) 16 .
O5 Tb1 O2 77.2(4) 15_445 .
O9 Tb1 O2 83.0(4) 3 .
O9 Tb1 O2 72.2(4) 4 .
O5 Tb1 O2 77.2(4) 16 14
O5 Tb1 O2 141.0(4) 15_445 14
O9 Tb1 O2 72.2(4) 3 14
O9 Tb1 O2 83.0(4) 4 14
O2 Tb1 O2 72.6(6) . 14
O5 Tb1 O10 71.6(4) 16 .
O5 Tb1 O10 75.9(4) 15_445 .
O9 Tb1 O10 72.0(4) 3 .
O9 Tb1 O10 137.9(4) 4 .
O2 Tb1 O10 145.7(4) . .
O2 Tb1 O10 119.0(4) 14 .
O5 Tb1 O10 75.9(4) 16 14
O5 Tb1 O10 71.6(4) 15_445 14
O9 Tb1 O10 137.9(4) 3 14
O9 Tb1 O10 72.0(4) 4 14
O2 Tb1 O10 119.0(4) . 14
O2 Tb1 O10 145.7(4) 14 14
O10 Tb1 O10 71.2(4) . 14
O3 Tb2 O3 118.1(6) 14_455 .
O3 Tb2 O6 87.3(4) 14_455 16_455
O3 Tb2 O6 144.5(4) . 16_455
O3 Tb2 O6 144.5(4) 14_455 15_445
O3 Tb2 O6 87.3(4) . 15_445
O6 Tb2 O6 83.6(6) 16_455 15_445
O3 Tb2 O8 74.7(4) 14_455 3
O3 Tb2 O8 83.3(4) . 3
O6 Tb2 O8 80.1(4) 16_455 3
O6 Tb2 O8 136.5(4) 15_445 3
O3 Tb2 O8 83.3(4) 14_455 4_455
O3 Tb2 O8 74.7(4) . 4_455
O6 Tb2 O8 136.5(4) 16_455 4_455
O6 Tb2 O8 80.1(4) 15_445 4_455
O8 Tb2 O8 136.4(5) 3 4_455
O3 Tb2 O9 124.0(3) 14_455 3
O3 Tb2 O9 73.7(4) . 3
O6 Tb2 O9 71.4(4) 16_455 3
O6 Tb2 O9 85.2(4) 15_445 3
O8 Tb2 O9 51.4(3) 3 3
O8 Tb2 O9 145.5(3) 4_455 3
O3 Tb2 O9 73.7(4) 14_455 4_455
O3 Tb2 O9 124.0(3) . 4_455
O6 Tb2 O9 85.2(4) 16_455 4_455
O6 Tb2 O9 71.4(4) 15_445 4_455
O8 Tb2 O9 145.5(3) 3 4_455
O8 Tb2 O9 51.4(3) 4_455 4_455
O9 Tb2 O9 148.7(6) 3 4_455
O3 Tb2 C30 98.2(4) 14_455 3
O3 Tb2 C30 81.5(4) . 3
O6 Tb2 C30 69.9(4) 16_455 3
O6 Tb2 C30 110.5(4) 15_445 3
O8 Tb2 C30 26.0(3) 3 3
O8 Tb2 C30 153.5(3) 4_455 3
O9 Tb2 C30 26.0(3) 3 3
O9 Tb2 C30 154.3(3) 4_455 3
O3 Tb2 C30 81.5(4) 14_455 4_455
O3 Tb2 C30 98.2(4) . 4_455
O6 Tb2 C30 110.5(4) 16_455 4_455
O6 Tb2 C30 69.9(4) 15_445 4_455
O8 Tb2 C30 153.5(3) 3 4_455
O8 Tb2 C30 26.0(3) 4_455 4_455
O9 Tb2 C30 154.3(3) 3 4_455
O9 Tb2 C30 26.0(3) 4_455 4_455
C30 Tb2 C30 179.4(5) 3 4_455
C14 O2 Tb1 134.7(10) . .
C14 O3 Tb2 153.0(10) . .
C22 O5 Tb1 154.2(10) . 11_454
C22 O6 Tb2 132.7(9) . 11_454
C30 O8 Tb2 96.9(8) . 7_544
C30 O9 Tb1 139.3(9) . 7_544
C30 O9 Tb2 86.8(8) . 7_544
Tb1 O9 Tb2 124.7(3) 7_544 7_544
C31 O10 Tb1 133.0(13) . .
C31 N1 C33 121.6(18) . .
C31 N1 C32 126(2) . .
C33 N1 C32 112.8(17) . .
C2 C1 C6 117.8(12) . .
C2 C1 C7 124.4(12) . .
C6 C1 C7 117.4(12) . .
C1 C2 C3 121.3(12) . .
C1 C2 H2 119.3 . .
C3 C2 H2 119.3 . .
C4 C3 C2 119.7(12) . .
C4 C3 C15 122.9(12) . .
C2 C3 C15 117.4(13) . .
C3 C4 C5 119.8(13) . .
C3 C4 H4 120.1 . .
C5 C4 H4 120.1 . .
C6 C5 C4 119.2(13) . .
C6 C5 C23 121.5(12) . .
C4 C5 C23 119.1(12) . .
C1 C6 C5 122.0(12) . .
C1 C6 H6 119.0 . .
C5 C6 H6 119.0 . .
O1 C7 C1 124.8(13) . .
O1 C7 C8 117.8(12) . .
C1 C7 C8 117.3(11) . .
C9 C8 C13 120.8(12) . .
C9 C8 C7 118.9(12) . .
C13 C8 C7 120.3(12) . .
C8 C9 C10 119.7(12) . .
C8 C9 H9 120.2 . .
C10 C9 H9 120.2 . .
C11 C10 C9 118.5(12) . .
C11 C10 H10 120.7 . .
C9 C10 H10 120.7 . .
C10 C11 C12 122.3(13) . .
C10 C11 C14 118.5(11) . .
C12 C11 C14 119.2(11) . .
C13 C12 C11 118.8(11) . .
C13 C12 H12 120.6 . .
C11 C12 H12 120.6 . .
C12 C13 C8 119.7(12) . .
C12 C13 H13 120.1 . .
C8 C13 H13 120.1 . .
O2 C14 O3 126.2(14) . .
O2 C14 C11 122.0(13) . .
O3 C14 C11 111.8(13) . .
O4 C15 C3 117.7(12) . .
O4 C15 C16 120.0(11) . .
C3 C15 C16 122.3(11) . .
C21 C16 C17 118.4(12) . .
C21 C16 C15 122.3(10) . .
C17 C16 C15 118.8(11) . .
C18 C17 C16 120.2(12) . .
C18 C17 H17 119.9 . .
C16 C17 H17 119.9 . .
C17 C18 C19 120.3(12) . .
C17 C18 H18 119.8 . .
C19 C18 H18 119.8 . .
C20 C19 C18 119.4(12) . .
C20 C19 C22 121.0(11) . .
C18 C19 C22 119.6(11) . .
C21 C20 C19 119.9(11) . .
C21 C20 H20 120.1 . .
C19 C20 H20 120.1 . .
C20 C21 C16 121.9(11) . .
C20 C21 H21 119.1 . .
C16 C21 H21 119.1 . .
O5 C22 O6 126.5(13) . .
O5 C22 C19 116.2(11) . .
O6 C22 C19 117.3(12) . .
O7 C23 C24 121.5(14) . .
O7 C23 C5 120.7(13) . .
C24 C23 C5 117.7(12) . .
C25 C24 C29 118.1(14) . .
C25 C24 C23 118.7(13) . .
C29 C24 C23 123.2(14) . .
C24 C25 C26 119.7(14) . .
C24 C25 H25 120.1 . .
C26 C25 H25 120.1 . .
C25 C26 C27 121.8(13) . .
C25 C26 H26 119.1 . .
C27 C26 H26 119.1 . .
C28 C27 C26 115.8(13) . .
C28 C27 C30 121.7(12) . .
C26 C27 C30 122.0(12) . .
C29 C28 C27 120.8(14) . .
C29 C28 H28 119.6 . .
C27 C28 H28 119.6 . .
C28 C29 C24 123.6(14) . .
C28 C29 H29 118.2 . .
C24 C29 H29 118.2 . .
O9 C30 O8 121.6(12) . .
O9 C30 C27 120.6(12) . .
O8 C30 C27 117.5(12) . .
O9 C30 Tb2 67.1(7) . 7_544
O8 C30 Tb2 57.0(6) . 7_544
C27 C30 Tb2 158.0(8) . 7_544
O10 C31 N1 125(2) . .
O10 C31 H31 117.6 . .
N1 C31 H31 117.6 . .
N1 C32 H32A 109.5 . .
N1 C32 H32B 109.5 . .
H32A C32 H32B 109.5 . .
N1 C32 H32C 109.5 . .
H32A C32 H32C 109.5 . .
H32B C32 H32C 109.5 . .
N1 C33 H33A 109.5 . .
N1 C33 H33B 109.5 . .
H33A C33 H33B 109.5 . .
N1 C33 H33C 109.5 . .
H33A C33 H33C 109.5 . .
H33B C33 H33C 109.5 . .
O2W O3W O1W 139(7) . .

loop_
_geom_bond_atom_site_label_1
_geom_bond_atom_site_label_2
_geom_bond_distance
_geom_bond_site_symmetry_2
Tb1 O5 2.276(10) 16
Tb1 O5 2.276(10) 15_445
Tb1 O9 2.379(10) 3
Tb1 O9 2.379(10) 4
Tb1 O2 2.395(11) .
Tb1 O2 2.395(11) 14
Tb1 O10 2.458(9) .
Tb1 O10 2.458(9) 14
Tb2 O3 2.251(12) 14_455
Tb2 O3 2.251(12) .
Tb2 O6 2.287(11) 16_455
Tb2 O6 2.287(11) 15_445
Tb2 O8 2.423(9) 3
Tb2 O8 2.423(9) 4_455
Tb2 O9 2.646(10) 3
Tb2 O9 2.646(10) 4_455
Tb2 C30 2.867(13) 3
Tb2 C30 2.867(13) 4_455
O1 C7 1.200(15) .
O2 C14 1.187(16) .
O3 C14 1.273(17) .
O4 C15 1.250(15) .
O5 C22 1.260(16) .
O5 Tb1 2.276(10) 11_454
O6 C22 1.294(16) .
O6 Tb2 2.287(11) 11_454
O7 C23 1.201(18) .
O8 C30 1.268(14) .
O8 Tb2 2.423(9) 7_544
O9 C30 1.259(17) .
O9 Tb1 2.379(10) 7_544
O9 Tb2 2.646(10) 7_544
O10 C31 1.226(18) .
N1 C31 1.29(2) .
N1 C33 1.40(3) .
N1 C32 1.44(3) .
C1 C2 1.384(17) .
C1 C6 1.388(17) .
C1 C7 1.450(18) .
C2 C3 1.435(19) .
C2 H2 0.9300 .
C3 C4 1.368(19) .
C3 C15 1.466(18) .
C4 C5 1.411(18) .
C4 H4 0.9300 .
C5 C6 1.407(18) .
C5 C23 1.515(19) .
C6 H6 0.9300 .
C7 C8 1.528(18) .
C8 C9 1.374(18) .
C8 C13 1.436(16) .
C9 C10 1.431(19) .
C9 H9 0.9300 .
C10 C11 1.392(16) .
C10 H10 0.9300 .
C11 C12 1.405(16) .
C11 C14 1.524(19) .
C12 C13 1.387(18) .
C12 H12 0.9300 .
C13 H13 0.9300 .
C15 C16 1.477(17) .
C16 C21 1.368(17) .
C16 C17 1.381(17) .
C17 C18 1.359(19) .
C17 H17 0.9300 .
C18 C19 1.382(17) .
C18 H18 0.9300 .
C19 C20 1.365(16) .
C19 C22 1.517(17) .
C20 C21 1.349(17) .
C20 H20 0.9300 .
C21 H21 0.9300 .
C23 C24 1.512(19) .
C24 C25 1.349(19) .
C24 C29 1.360(19) .
C25 C26 1.39(2) .
C25 H25 0.9300 .
C26 C27 1.402(19) .
C26 H26 0.9300 .
C27 C28 1.382(17) .
C27 C30 1.502(18) .
C28 C29 1.34(2) .
C28 H28 0.9300 .
C29 H29 0.9300 .
C30 Tb2 2.867(12) 7_544
C31 H31 0.9300 .
C32 H32A 0.9600 .
C32 H32B 0.9600 .
C32 H32C 0.9600 .
C33 H33A 0.9600 .
C33 H33B 0.9600 .
C33 H33C 0.9600 .
O1W O3W 1.29(8) .
O2W O3W 1.03(7) .
